data_1515082
loop_
_publ_author_name
'G\'omez-Bengoa, Enrique'
'Jim\'enez, Jacqueline'
'Lapuerta, Irati'
'Mielgo, Antonia'
'Oiarbide, Mikel'
'Otazo, Itziar'
'Velilla, Irene'
'Vera, Silvia'
'Palomo, Claudio'

_publ_section_title
;
 Combined \a,\a-dialkylprolinol ether/Br\/onsted acid promotes Mannich
 reactions of aldehydes with unactivated imines. An entry to
 anti-configured propargylic amino alcohols
;
_journal_issue 10
_journal_name_full 'Chemical Science'
_journal_page_first 2949
_journal_paper_doi 10.1039/c2sc20590d
_journal_volume 3
_journal_year 2012
_chemical_absolute_configuration ad
_chemical_compound_source 'synthesis as described'
_chemical_formula_moiety '2(C25 H19 N O3), 3(C H2 Cl2)'
_chemical_formula_sum 'C26.5 H22 Cl3 N O3'
_chemical_formula_weight 508.8
_chemical_name_systematic
;
?
;
_space_group_IT_number 4
_symmetry_cell_setting monoclinic
_symmetry_Int_Tables_number 4
_symmetry_space_group_name_Hall 'P 2yb'
_symmetry_space_group_name_H-M 'P 1 21 1'
_atom_sites_solution_hydrogens difmap
_atom_sites_solution_primary direct
_atom_sites_solution_secondary difmap
_audit_creation_date 2012-01-19T09:45:12-00:00
_audit_creation_method 'WinGX routine CIF_UPDATE'
_cell_angle_alpha 90
_cell_angle_beta 93.295(1)
_cell_angle_gamma 90
_cell_formula_units_Z 4
_cell_length_a 10.1490(1)
_cell_length_b 11.5785(1)
_cell_length_c 19.7361(1)
_cell_measurement_reflns_used 35762
_cell_measurement_temperature 100(2)
_cell_measurement_theta_max 74.04
_cell_measurement_theta_min 3.82
_cell_measurement_wavelength 1.54184
_cell_volume 2315.36(3)
_computing_cell_refinement 'CrysAlis Pro (Oxford Diffraction Ltd., 2011)'
_computing_data_collection 'CrysAlis Pro (Oxford Diffraction Ltd., 2011)'
_computing_data_reduction 'CrysAlis Pro (Oxford Diffraction Ltd., 2011)'
_computing_molecular_graphics 'Diamond v.3.2f (Crystal Impact GbR, 2008)'
_computing_publication_material 'WinGX publication routines (Farrugia, 1999)'
_computing_structure_refinement 'SHELXL-97 (Sheldrick, 2008)'
_computing_structure_solution 'SIR92 (Altomare et al, 1993)'
_diffrn_ambient_temperature 100(2)
_diffrn_detector 'CCD plate'
_diffrn_detector_area_resol_mean 5.2012
_diffrn_detector_type Atlas
_diffrn_measured_fraction_theta_full 0.997
_diffrn_measured_fraction_theta_max 0.997
_diffrn_measurement_details
;
1 omega 14.00 49.00 1.0000 1.5000
omega____ theta____ kappa____ phi______ frames
- 40.7631 38.0000 120.0000 35

2 omega 30.00 79.00 1.0000 1.5000
omega____ theta____ kappa____ phi______ frames
- 40.7631 77.0000 -150.0000 49

3 omega 12.00 114.00 1.0000 1.5000
omega____ theta____ kappa____ phi______ frames
- 40.7631 57.0000 150.0000 102

4 omega 78.00 104.00 1.0000 1.5000
omega____ theta____ kappa____ phi______ frames
- 40.7631 77.0000 -180.0000 26

5 omega 7.00 48.00 1.0000 1.5000
omega____ theta____ kappa____ phi______ frames
- 40.7631 77.0000 -180.0000 41

6 omega -28.00 64.00 1.0000 1.5000
omega____ theta____ kappa____ phi______ frames
- 40.7631 -57.0000 -120.0000 92

7 omega 3.00 89.00 1.0000 1.5000
omega____ theta____ kappa____ phi______ frames
- 40.7631 -125.0000 60.0000 86

8 omega -76.00 -50.00 1.0000 2.0000
omega____ theta____ kappa____ phi______ frames
- -83.0000 -76.0000 93.0000 26

9 omega -77.00 -50.00 1.0000 2.0000
omega____ theta____ kappa____ phi______ frames
- -83.0000 -74.0000 108.0000 27

10 omega -75.00 -49.00 1.0000 2.0000
omega____ theta____ kappa____ phi______ frames
- -83.0000 -77.0000 150.0000 26

11 omega -78.00 -52.00 1.0000 2.0000
omega____ theta____ kappa____ phi______ frames
- -83.0000 -75.0000 171.0000 26

12 omega -78.00 -52.00 1.0000 2.0000
omega____ theta____ kappa____ phi______ frames
- -83.0000 -75.0000 160.0000 26

13 omega -75.00 -49.00 1.0000 2.0000
omega____ theta____ kappa____ phi______ frames
- -83.0000 -77.0000 -180.0000 26

14 omega -75.00 -49.00 1.0000 2.0000
omega____ theta____ kappa____ phi______ frames
- -83.0000 -77.0000 -150.0000 26

15 omega -76.00 -50.00 1.0000 2.0000
omega____ theta____ kappa____ phi______ frames
- -83.0000 -74.0000 123.0000 26

16 omega -76.00 -50.00 1.0000 2.0000
omega____ theta____ kappa____ phi______ frames
- -83.0000 -72.0000 -141.0000 26

17 omega -74.00 -49.00 1.0000 2.0000
omega____ theta____ kappa____ phi______ frames
- -83.0000 -77.0000 90.0000 25

18 omega -77.00 -51.00 1.0000 2.0000
omega____ theta____ kappa____ phi______ frames
- -83.0000 -71.0000 -177.0000 26

19 omega -78.00 -52.00 1.0000 2.0000
omega____ theta____ kappa____ phi______ frames
- -83.0000 -71.0000 178.0000 26

20 omega -77.00 -51.00 1.0000 2.0000
omega____ theta____ kappa____ phi______ frames
- -83.0000 -69.0000 123.0000 26

21 omega -77.00 -50.00 1.0000 2.0000
omega____ theta____ kappa____ phi______ frames
- -83.0000 -72.0000 67.0000 27

22 omega -76.00 -50.00 1.0000 2.0000
omega____ theta____ kappa____ phi______ frames
- -83.0000 -76.0000 71.0000 26

23 omega -75.00 -49.00 1.0000 2.0000
omega____ theta____ kappa____ phi______ frames
- -83.0000 -77.0000 120.0000 26

24 omega -76.00 -50.00 1.0000 2.0000
omega____ theta____ kappa____ phi______ frames
- -83.0000 -75.0000 161.0000 26

25 omega -79.00 -53.00 1.0000 2.0000
omega____ theta____ kappa____ phi______ frames
- -83.0000 -57.0000 65.0000 26

26 omega 75.00 150.00 1.0000 2.0000
omega____ theta____ kappa____ phi______ frames
- 108.3609 77.0000 -180.0000 75

27 omega 75.00 101.00 1.0000 2.0000
omega____ theta____ kappa____ phi______ frames
- 108.3609 77.0000 90.0000 26

28 omega 75.00 158.00 1.0000 2.0000
omega____ theta____ kappa____ phi______ frames
- 108.3609 125.0000 -90.0000 83

29 omega 75.00 101.00 1.0000 2.0000
omega____ theta____ kappa____ phi______ frames
- 108.3609 77.0000 -150.0000 26

30 omega 75.00 101.00 1.0000 2.0000
omega____ theta____ kappa____ phi______ frames
- 108.3609 77.0000 120.0000 26

31 omega 31.00 67.00 1.0000 2.0000
omega____ theta____ kappa____ phi______ frames
- 108.3609 -30.0000 0.0000 36

32 omega 67.00 98.00 1.0000 2.0000
omega____ theta____ kappa____ phi______ frames
- 108.3609 -94.0000 150.0000 31

33 omega 84.00 153.00 1.0000 2.0000
omega____ theta____ kappa____ phi______ frames
- 108.3609 61.0000 90.0000 69

34 omega 75.00 132.00 1.0000 2.0000
omega____ theta____ kappa____ phi______ frames
- 108.3609 77.0000 150.0000 57

35 omega 83.00 110.00 1.0000 2.0000
omega____ theta____ kappa____ phi______ frames
- 108.3609 61.0000 150.0000 27

36 omega 30.00 69.00 1.0000 2.0000
omega____ theta____ kappa____ phi______ frames
- 108.3609 -30.0000 -60.0000 39

37 omega 82.00 107.00 1.0000 2.0000
omega____ theta____ kappa____ phi______ frames
- 108.3609 45.0000 -150.0000 25

38 omega 41.00 73.00 1.0000 2.0000
omega____ theta____ kappa____ phi______ frames
- 108.3609 -45.0000 -150.0000 32

39 omega 83.00 110.00 1.0000 2.0000
omega____ theta____ kappa____ phi______ frames
- 108.3609 61.0000 120.0000 27

40 omega 82.00 109.00 1.0000 2.0000
omega____ theta____ kappa____ phi______ frames
- 108.3609 61.0000 -150.0000 27

41 omega 46.00 77.00 1.0000 2.0000
omega____ theta____ kappa____ phi______ frames
- 108.3609 -45.0000 60.0000 31

42 omega 79.00 126.00 1.0000 2.0000
omega____ theta____ kappa____ phi______ frames
- 108.3609 61.0000 -120.0000 47

43 omega 25.00 105.00 1.0000 2.0000
omega____ theta____ kappa____ phi______ frames
- 108.3609 -94.0000 -150.0000 80

44 omega 76.00 144.00 1.0000 2.0000
omega____ theta____ kappa____ phi______ frames
- 108.3609 77.0000 60.0000 68

45 omega -119.00 -7.00 1.0000 1.5000
omega____ theta____ kappa____ phi______ frames
- -40.7631 -77.0000 -90.0000 112

46 omega -98.00 -2.00 1.0000 1.5000
omega____ theta____ kappa____ phi______ frames
- -40.7631 125.0000 -90.0000 96

47 omega -98.00 -2.00 1.0000 1.5000
omega____ theta____ kappa____ phi______ frames
- -40.7631 125.0000 150.0000 96

48 omega -114.00 -63.00 1.0000 1.5000
omega____ theta____ kappa____ phi______ frames
- -40.7631 -143.0000 179.0000 51

49 omega -115.00 -11.00 1.0000 1.5000
omega____ theta____ kappa____ phi______ frames
- -40.7631 -57.0000 -30.0000 104

50 omega 63.00 114.00 1.0000 1.5000
omega____ theta____ kappa____ phi______ frames
- 40.7631 143.0000 -179.0000 51

51 omega 11.00 115.00 1.0000 1.5000
omega____ theta____ kappa____ phi______ frames
- 40.7631 57.0000 0.0000 104

52 omega 7.00 119.00 1.0000 1.5000
omega____ theta____ kappa____ phi______ frames
- 40.7631 77.0000 90.0000 112

53 omega 63.00 114.00 1.0000 1.5000
omega____ theta____ kappa____ phi______ frames
- 40.7631 143.0000 -125.0000 51

54 omega -162.00 -91.00 1.0000 2.0000
omega____ theta____ kappa____ phi______ frames
- -83.0000 -77.0000 -90.0000 71

55 omega -162.00 -49.00 1.0000 2.0000
omega____ theta____ kappa____ phi______ frames
- -83.0000 -77.0000 30.0000 113

56 omega -162.00 -49.00 1.0000 2.0000
omega____ theta____ kappa____ phi______ frames
- -83.0000 -77.0000 -30.0000 113

57 omega 30.00 69.00 1.0000 2.0000
omega____ theta____ kappa____ phi______ frames
- 108.3609 -30.0000 120.0000 39

58 omega 81.00 158.00 1.0000 2.0000
omega____ theta____ kappa____ phi______ frames
- 108.3609 45.0000 -60.0000 77

59 omega 30.00 69.00 1.0000 2.0000
omega____ theta____ kappa____ phi______ frames
- 108.3609 -30.0000 -180.0000 39

60 omega 30.00 69.00 1.0000 2.0000
omega____ theta____ kappa____ phi______ frames
- 108.3609 -30.0000 30.0000 39

61 omega 24.00 109.00 1.0000 2.0000
omega____ theta____ kappa____ phi______ frames
- 108.3609 -94.0000 -30.0000 85

62 omega 78.00 158.00 1.0000 2.0000
omega____ theta____ kappa____ phi______ frames
- 108.3609 30.0000 30.0000 80

63 omega 30.00 69.00 1.0000 2.0000
omega____ theta____ kappa____ phi______ frames
- 108.3609 -30.0000 -90.0000 39

64 omega 24.00 109.00 1.0000 2.0000
omega____ theta____ kappa____ phi______ frames
- 108.3609 -94.0000 30.0000 85

65 omega 64.00 101.00 1.0000 2.0000
omega____ theta____ kappa____ phi______ frames
- 108.3609 -94.0000 -90.0000 37

66 omega 91.00 118.00 1.0000 2.0000
omega____ theta____ kappa____ phi______ frames
- 108.3609 -125.0000 120.0000 27

;
_diffrn_measurement_device '\k-geometry diffractometer'
_diffrn_measurement_device_type 'Agilent SuperNova'
_diffrn_measurement_method '\w scans'
_diffrn_orient_matrix_UB_11 0.0611004
_diffrn_orient_matrix_UB_12 -0.0116679
_diffrn_orient_matrix_UB_13 -0.069338
_diffrn_orient_matrix_UB_21 -0.1386736
_diffrn_orient_matrix_UB_22 0.0066192
_diffrn_orient_matrix_UB_23 -0.0358508
_diffrn_orient_matrix_UB_31 0.0122766
_diffrn_orient_matrix_UB_32 0.1324013
_diffrn_orient_matrix_UB_33 -0.0043223
_diffrn_radiation_monochromator 'Multilayer optics'
_diffrn_radiation_probe x-ray
_diffrn_radiation_source 'Nova (Cu) X-ray micro-source'
_diffrn_radiation_type CuK\a
_diffrn_radiation_wavelength 1.54184
_diffrn_reflns_av_R_equivalents 0.0274
_diffrn_reflns_av_unetI/netI 0.0176
_diffrn_reflns_limit_h_max 12
_diffrn_reflns_limit_h_min -12
_diffrn_reflns_limit_k_max 14
_diffrn_reflns_limit_k_min -12
_diffrn_reflns_limit_l_max 24
_diffrn_reflns_limit_l_min -24
_diffrn_reflns_number 45653
_diffrn_reflns_theta_full 70
_diffrn_reflns_theta_max 70
_diffrn_reflns_theta_min 4.36
_diffrn_source_current 0.8
_diffrn_source_power 0.04
_diffrn_source_voltage 50
_exptl_absorpt_coefficient_mu 3.836
_exptl_absorpt_correction_T_max 1
_exptl_absorpt_correction_T_min 0.68621
_exptl_absorpt_correction_type multi-scan
_exptl_absorpt_process_details
;
CrysAlisPro, Agilent Technologies,
Version 1.171.35.19 (release 27-10-2011 CrysAlis171 .NET)
(compiled Oct 27 2011,15:02:11)
Empirical absorption correction using spherical harmonics,
implemented in SCALE3 ABSPACK scaling algorithm.
;
_exptl_crystal_colour colourless
_exptl_crystal_density_diffrn 1.46
_exptl_crystal_density_method 'not measured'
_exptl_crystal_description prism
_exptl_crystal_F_000 1052
_exptl_crystal_size_max 0.29
_exptl_crystal_size_mid 0.18
_exptl_crystal_size_min 0.11
_refine_diff_density_max 0.269
_refine_diff_density_min -0.424
_refine_diff_density_rms 0.045
_refine_ls_abs_structure_details
;
The Friedel pair coverage of the experiment is almost complete (94%).
Analysis of the absolute structure using likelihood methods
(Hooft, Straver & Spek, 2008) was performed using PLATON (Spek, 2011).
The results indicated that the absolute structure had been correctly
assigned. The method calculated that the probability that the structure
is inverted is smaller than 10-99. The absolute structure parameter y
(Hooft, Straver & Spek, 2008) was calculated using PLATON (Spek,
2010). The resulting value was y=-0.001(1), which together with Flack parameter
value, indicate that the absolute structure has sureley been determined
correctly.

Flack, H. D. (1983), Acta Cryst. A39, 876-881
Flack & G. Bernardinelli, Acta Cryst. 1999, A55, 908-915;
H. D. Flack & G. Bernardinelli, J. Appl. Cryst. 2000, 33, 1143-1148.

R. W. W. Hooft, L. H. Straver & A. L. Spek, J. Appl. Cryst. 2008, 41, 96-103
A. L. Spek (2010) PLATON, Utrecht, The Netherlands;
A. L. Spek, J. Appl. Cryst. 2003, 36, 7-13
A. L. Thompson & D. J. Watkin, Tetrahedron: Asymmetry 2009, 20, 712--717

;
_refine_ls_abs_structure_Flack 0.008(7)
_refine_ls_extinction_method none
_refine_ls_goodness_of_fit_ref 0.976
_refine_ls_hydrogen_treatment constr
_refine_ls_matrix_type full
_refine_ls_number_parameters 604
_refine_ls_number_reflns 8536
_refine_ls_number_restraints 1
_refine_ls_restrained_S_all 0.976
_refine_ls_R_factor_all 0.0314
_refine_ls_R_factor_gt 0.0302
_refine_ls_shift/su_max 0
_refine_ls_shift/su_mean 0
_refine_ls_structure_factor_coef Fsqd
_refine_ls_weighting_details 'calc w=1/[\s^2^(Fo^2^)+(0.0577P)^2^+0.9962P] where P=(Fo^2^+2Fc^2^)/3'
_refine_ls_weighting_scheme calc
_refine_ls_wR_factor_gt 0.0805
_refine_ls_wR_factor_ref 0.0816
_reflns_number_gt 8368
_reflns_number_total 8536
_reflns_threshold_expression >2sigma(I)
_cod_data_source_file c2sc20590d.txt
_cod_data_source_block ito7150
_cod_original_cell_volume 2315.36(2)
_cod_original_sg_symbol_H-M 'P 21'
_cod_database_code 1515082

loop_
_symmetry_equiv_pos_as_xyz
'x, y, z'
'-x, y+1/2, -z'

loop_
_atom_site_label
_atom_site_type_symbol
_atom_site_fract_x
_atom_site_fract_y
_atom_site_fract_z
_atom_site_U_iso_or_equiv
_atom_site_adp_type
_atom_site_occupancy
_atom_site_symmetry_multiplicity
_atom_site_calc_flag
_atom_site_refinement_flags
Cl5D Cl 0.42221(5) 0.21213(5) 0.45559(3) 0.02712(12) Uani 1 1 d .
Cl3D Cl 1.04308(5) 0.10252(4) 0.47965(2) 0.02618(12) Uani 1 1 d .
Cl6D Cl 0.54150(6) -0.01487(5) 0.47831(3) 0.03043(13) Uani 1 1 d .
Cl4D Cl 0.92590(5) -0.12498(4) 0.45313(2) 0.02217(11) Uani 1 1 d .
Cl1D Cl 0.84211(5) 0.35667(6) 0.03454(3) 0.03399(13) Uani 1 1 d .
Cl2D Cl 0.65397(5) 0.24719(5) -0.06309(3) 0.02795(12) Uani 1 1 d .
O3 O -0.12898(15) 1.07400(15) 0.12034(8) 0.0258(3) Uani 1 1 d .
O3I O 0.37192(15) 0.01977(15) 0.12066(8) 0.0246(3) Uani 1 1 d .
O2 O 0.16999(14) 0.97581(13) 0.33697(7) 0.0205(3) Uani 1 1 d .
O2I O 0.68800(14) 0.11545(13) 0.33235(7) 0.0200(3) Uani 1 1 d .
O1I O 0.76615(13) 0.25745(13) 0.39815(7) 0.0190(3) Uani 1 1 d .
O1 O 0.25207(14) 0.83219(13) 0.40027(7) 0.0198(3) Uani 1 1 d .
C22 C -0.0093(2) 0.6526(2) 0.09155(10) 0.0209(4) Uani 1 1 d .
H22 H 0.0833 0.6402 0.0922 0.025 Uiso 1 1 calc R
C8 C -0.06140(18) 0.88067(18) 0.25797(9) 0.0153(4) Uani 1 1 d .
H8 H -0.0959 0.8598 0.3 0.018 Uiso 1 1 calc R
C7I C 0.55896(18) 0.12520(18) 0.15973(10) 0.0156(4) Uani 1 1 d .
H7I H 0.6133 0.0905 0.1278 0.019 Uiso 1 1 calc R
C6I C 0.42126(19) 0.08655(18) 0.16283(10) 0.0164(4) Uani 1 1 d .
C7 C -0.12242(19) 0.96308(18) 0.22075(10) 0.0175(4) Uani 1 1 d .
H7 H -0.202 0.9955 0.2353 0.021 Uiso 1 1 calc R
C17I C 0.7154(2) 0.58482(19) 0.37814(10) 0.0188(4) Uani 1 1 d .
H17A H 0.6739 0.5886 0.4223 0.023 Uiso 1 1 calc R
H17B H 0.8036 0.6211 0.3841 0.023 Uiso 1 1 calc R
C5 C 0.06297(19) 0.96190(18) 0.14234(9) 0.0166(4) Uani 1 1 d .
H5 H 0.1055 0.9934 0.1049 0.02 Uiso 1 1 calc R
C4I C 0.39836(18) 0.21300(18) 0.26042(9) 0.0153(4) Uani 1 1 d .
H4I H 0.3499 0.2367 0.2978 0.018 Uiso 1 1 calc R
C22I C 0.3093(2) 0.40073(19) 0.13936(11) 0.0207(4) Uani 1 1 d .
H22I H 0.2533 0.3824 0.1748 0.025 Uiso 1 1 calc R
C5I C 0.34888(18) 0.13017(19) 0.22039(10) 0.0173(4) Uani 1 1 d .
H5I H 0.2652 0.0981 0.2288 0.021 Uiso 1 1 calc R
C1I C 0.68424(18) 0.21752(19) 0.34666(9) 0.0162(4) Uani 1 1 d .
C14 C 0.0309(2) 0.25331(19) 0.28367(11) 0.0228(4) Uani 1 1 d .
H14 H 0.0211 0.1727 0.2906 0.027 Uiso 1 1 calc R
C1 C 0.18957(17) 0.8722(2) 0.34227(9) 0.0169(4) Uani 1 1 d .
C12 C -0.0072(2) 0.42146(19) 0.21469(11) 0.0184(4) Uani 1 1 d .
H12 H -0.0448 0.456 0.1744 0.022 Uiso 1 1 calc R
C25I C 0.4721(2) 0.4548(2) 0.03497(10) 0.0242(5) Uani 1 1 d .
H25I H 0.5276 0.4735 -0.0006 0.029 Uiso 1 1 calc R
C21 C -0.06811(19) 0.67963(17) 0.15148(10) 0.0148(4) Uani 1 1 d .
C6 C -0.0685(2) 1.00443(18) 0.15769(10) 0.0184(4) Uani 1 1 d .
C16I C 0.63164(19) 0.65367(19) 0.32582(10) 0.0160(4) Uani 1 1 d .
C4 C 0.12360(18) 0.88011(17) 0.17993(9) 0.0153(4) Uani 1 1 d .
H4 H 0.2113 0.8594 0.1706 0.018 Uiso 1 1 calc R
C13I C 0.48965(19) 0.79049(19) 0.22960(10) 0.0178(4) Uani 1 1 d .
H13I H 0.4438 0.837 0.1963 0.021 Uiso 1 1 calc R
C21I C 0.44479(19) 0.41518(17) 0.15374(9) 0.0145(4) Uani 1 1 d .
C26 C -0.20387(19) 0.69763(18) 0.14989(10) 0.0190(4) Uani 1 1 d .
H26 H -0.2454 0.7165 0.1904 0.023 Uiso 1 1 calc R
C17 C 0.1957(2) 0.50530(19) 0.37864(10) 0.0189(4) Uani 1 1 d .
H17C H 0.2909 0.4915 0.3734 0.023 Uiso 1 1 calc R
H17D H 0.174 0.4758 0.4237 0.023 Uiso 1 1 calc R
C11 C 0.06137(18) 0.49056(18) 0.26338(10) 0.0154(4) Uani 1 1 d .
C3I C 0.52809(18) 0.27162(17) 0.24953(9) 0.0141(4) Uani 1 1 d .
C9I C 0.50355(17) 0.39729(17) 0.22382(9) 0.0131(4) Uani 1 1 d .
C19I C 0.7786(2) 0.37932(19) 0.41645(10) 0.0188(4) Uani 1 1 d .
H19A H 0.8721 0.3966 0.4296 0.023 Uiso 1 1 calc R
H19B H 0.7261 0.3949 0.4562 0.023 Uiso 1 1 calc R
C9 C 0.01858(18) 0.69456(17) 0.21414(9) 0.0138(4) Uani 1 1 d .
C24I C 0.3375(2) 0.4393(2) 0.02115(11) 0.0274(5) Uani 1 1 d .
H24I H 0.301 0.4465 -0.0241 0.033 Uiso 1 1 calc R
C8I C 0.60925(18) 0.20760(18) 0.20055(9) 0.0155(4) Uani 1 1 d .
H8I H 0.7 0.2266 0.1986 0.019 Uiso 1 1 calc R
C15 C 0.0972(2) 0.32052(19) 0.33313(11) 0.0220(4) Uani 1 1 d .
H15 H 0.1306 0.2853 0.3741 0.026 Uiso 1 1 calc R
C10I C 0.54531(17) 0.47417(18) 0.27099(9) 0.0133(4) Uani 1 1 d .
C26I C 0.5251(2) 0.44297(19) 0.10113(10) 0.0198(4) Uani 1 1 d .
H26I H 0.6171 0.4539 0.1106 0.024 Uiso 1 1 calc R
C18 C 0.16881(18) 0.63543(18) 0.37555(9) 0.0163(4) Uani 1 1 d .
H18 H 0.078 0.6516 0.3904 0.02 Uiso 1 1 calc R
C23 C -0.0843(2) 0.6435(2) 0.03099(11) 0.0268(5) Uani 1 1 d .
H23 H -0.0431 0.6255 -0.0097 0.032 Uiso 1 1 calc R
N2 N 0.15297(15) 0.79359(15) 0.29463(8) 0.0147(3) Uani 1 1 d .
C16 C 0.1157(2) 0.43854(19) 0.32364(10) 0.0172(4) Uani 1 1 d .
C19 C 0.2685(2) 0.70886(19) 0.41631(10) 0.0208(4) Uani 1 1 d .
H19C H 0.2577 0.6967 0.4653 0.025 Uiso 1 1 calc R
H19D H 0.3588 0.6843 0.4064 0.025 Uiso 1 1 calc R
C10 C 0.07837(18) 0.61587(18) 0.25497(9) 0.0142(4) Uani 1 1 d .
N2I N 0.60275(16) 0.29481(15) 0.31433(8) 0.0150(3) Uani 1 1 d .
C24 C -0.2198(2) 0.6608(2) 0.02982(11) 0.0266(5) Uani 1 1 d .
H24 H -0.2717 0.654 -0.0116 0.032 Uiso 1 1 calc R
C12I C 0.48338(18) 0.67118(19) 0.22492(10) 0.0159(4) Uani 1 1 d .
H12I H 0.4316 0.6364 0.1889 0.019 Uiso 1 1 calc R
C13 C -0.0208(2) 0.3037(2) 0.22437(11) 0.0212(4) Uani 1 1 d .
H13 H -0.0654 0.2577 0.1904 0.025 Uiso 1 1 calc R
C15I C 0.63295(19) 0.77415(18) 0.32993(10) 0.0182(4) Uani 1 1 d .
H15I H 0.6833 0.8102 0.366 0.022 Uiso 1 1 calc R
C25 C -0.2787(2) 0.6878(2) 0.08874(11) 0.0252(5) Uani 1 1 d .
H25 H -0.3714 0.6999 0.0878 0.03 Uiso 1 1 calc R
C11I C 0.55259(18) 0.60113(18) 0.27277(9) 0.0134(4) Uani 1 1 d .
C23I C 0.2567(2) 0.4133(2) 0.07301(12) 0.0256(5) Uani 1 1 d .
H23I H 0.1645 0.4039 0.0634 0.031 Uiso 1 1 calc R
C20I C 0.59710(18) 0.41465(17) 0.33417(9) 0.0138(4) Uani 1 1 d .
H20I H 0.5338 0.4243 0.3707 0.017 Uiso 1 1 calc R
C14I C 0.56311(19) 0.84225(19) 0.28300(11) 0.0199(4) Uani 1 1 d .
H14I H 0.5652 0.924 0.2872 0.024 Uiso 1 1 calc R
C3 C 0.05943(18) 0.81958(17) 0.23622(9) 0.0139(4) Uani 1 1 d .
C18I C 0.73205(18) 0.45823(18) 0.35857(9) 0.0154(4) Uani 1 1 d .
H18I H 0.7938 0.4524 0.321 0.018 Uiso 1 1 calc R
C20 C 0.17815(18) 0.67128(17) 0.30277(9) 0.0144(4) Uani 1 1 d .
H20 H 0.2686 0.6534 0.2881 0.017 Uiso 1 1 calc R
C2D C 0.9307(2) 0.0219(2) 0.42667(11) 0.0226(4) Uani 1 1 d .
H2DA H 0.9574 0.0256 0.3793 0.027 Uiso 1 1 calc R
H2DB H 0.8414 0.056 0.4281 0.027 Uiso 1 1 calc R
C3D C 0.4319(2) 0.0682(2) 0.42506(11) 0.0232(4) Uani 1 1 d .
H3DA H 0.3431 0.0326 0.4234 0.028 Uiso 1 1 calc R
H3DB H 0.4629 0.069 0.3784 0.028 Uiso 1 1 calc R
C1D C 0.7339(2) 0.2389(2) 0.01846(11) 0.0282(5) Uani 1 1 d .
H1DA H 0.7845 0.1659 0.0225 0.034 Uiso 1 1 calc R
H1DB H 0.6668 0.2379 0.053 0.034 Uiso 1 1 calc R

loop_
_atom_site_aniso_label
_atom_site_aniso_U_11
_atom_site_aniso_U_22
_atom_site_aniso_U_33
_atom_site_aniso_U_23
_atom_site_aniso_U_13
_atom_site_aniso_U_12
Cl5D 0.0373(3) 0.0198(3) 0.0243(2) 0.00011(19) 0.0024(2) -0.0017(2)
Cl3D 0.0376(3) 0.0205(3) 0.0199(2) -0.00269(19) -0.00258(19) -0.0044(2)
Cl6D 0.0389(3) 0.0261(3) 0.0257(3) 0.0039(2) -0.0039(2) 0.0036(2)
Cl4D 0.0277(2) 0.0184(3) 0.0200(2) 0.00044(18) -0.00297(18) -0.00094(19)
Cl1D 0.0317(3) 0.0360(3) 0.0340(3) -0.0072(2) -0.0001(2) -0.0059(2)
Cl2D 0.0271(2) 0.0322(3) 0.0241(2) 0.0043(2) -0.00266(19) -0.0025(2)
O3 0.0251(7) 0.0254(9) 0.0263(8) 0.0092(7) -0.0032(6) 0.0054(6)
O3I 0.0267(8) 0.0250(9) 0.0220(7) -0.0069(6) 0.0006(6) -0.0076(6)
O2 0.0243(7) 0.0159(8) 0.0208(7) -0.0009(6) -0.0027(6) -0.0035(6)
O2I 0.0241(7) 0.0158(8) 0.0196(7) 0.0008(6) -0.0029(6) 0.0028(6)
O1I 0.0214(7) 0.0181(8) 0.0167(7) 0.0008(6) -0.0058(5) 0.0021(6)
O1 0.0245(7) 0.0187(8) 0.0153(7) 0.0006(5) -0.0066(5) -0.0021(6)
C22 0.0200(9) 0.0223(12) 0.0205(10) -0.0041(8) 0.0013(8) -0.0039(8)
C8 0.0164(9) 0.0168(10) 0.0126(8) -0.0038(7) 0.0015(7) -0.0025(8)
C7I 0.0168(9) 0.0163(10) 0.0138(9) 0.0010(7) 0.0024(7) 0.0031(7)
C6I 0.0216(9) 0.0123(10) 0.0152(9) 0.0018(7) -0.0004(7) 0.0002(8)
C7 0.0152(9) 0.0159(10) 0.0213(10) -0.0038(8) 0.0008(7) 0.0003(8)
C17I 0.0198(9) 0.0194(11) 0.0167(9) -0.0032(8) -0.0032(7) -0.0013(8)
C5 0.0189(9) 0.0173(10) 0.0133(9) 0.0017(7) -0.0010(7) -0.0031(8)
C4I 0.0159(8) 0.0169(10) 0.0131(8) 0.0015(7) 0.0010(7) 0.0010(8)
C22I 0.0199(10) 0.0209(12) 0.0210(10) -0.0006(8) -0.0019(8) 0.0017(8)
C5I 0.0140(8) 0.0191(10) 0.0188(9) 0.0027(8) 0.0013(7) -0.0018(7)
C1I 0.0174(9) 0.0182(11) 0.0129(9) 0.0022(8) 0.0009(7) -0.0002(8)
C14 0.0238(10) 0.0114(10) 0.0339(11) -0.0004(9) 0.0081(8) -0.0015(8)
C1 0.0123(8) 0.0219(12) 0.0165(9) -0.0004(8) -0.0002(7) -0.0027(8)
C12 0.0170(9) 0.0168(11) 0.0214(10) -0.0016(8) 0.0028(8) 0.0004(8)
C25I 0.0375(12) 0.0201(11) 0.0151(10) 0.0020(8) 0.0026(8) 0.0042(9)
C21 0.0187(9) 0.0120(10) 0.0136(9) 0.0013(7) -0.0010(7) -0.0030(7)
C6 0.0193(9) 0.0158(11) 0.0194(10) -0.0014(8) -0.0046(8) -0.0011(8)
C16I 0.0154(9) 0.0194(11) 0.0132(9) -0.0027(8) 0.0020(7) -0.0018(8)
C4 0.0138(8) 0.0168(10) 0.0152(9) -0.0027(7) 0.0005(7) -0.0031(7)
C13I 0.0160(9) 0.0171(11) 0.0205(10) 0.0043(8) 0.0017(7) 0.0033(8)
C21I 0.0176(9) 0.0115(10) 0.0140(9) -0.0022(7) -0.0013(7) 0.0016(7)
C26 0.0176(9) 0.0189(11) 0.0201(10) -0.0002(8) -0.0019(7) -0.0016(8)
C17 0.0222(10) 0.0178(11) 0.0165(9) 0.0031(8) -0.0024(8) 0.0022(8)
C11 0.0114(8) 0.0172(11) 0.0180(9) 0.0006(8) 0.0038(7) 0.0017(7)
C3I 0.0144(8) 0.0148(10) 0.0127(9) -0.0014(7) -0.0024(7) 0.0002(7)
C9I 0.0098(8) 0.0155(10) 0.0139(9) 0.0011(7) 0.0010(7) 0.0003(7)
C19I 0.0218(9) 0.0175(11) 0.0164(9) -0.0025(8) -0.0056(7) 0.0010(8)
C9 0.0132(8) 0.0140(10) 0.0145(9) -0.0019(7) 0.0012(7) -0.0009(7)
C24I 0.0428(13) 0.0204(12) 0.0174(10) -0.0009(8) -0.0110(9) 0.0027(9)
C8I 0.0127(8) 0.0171(10) 0.0167(9) 0.0024(7) 0.0003(7) 0.0019(7)
C15 0.0213(10) 0.0216(12) 0.0235(10) 0.0062(8) 0.0061(8) 0.0040(8)
C10I 0.0107(8) 0.0154(10) 0.0139(9) 0.0013(7) 0.0023(7) 0.0016(7)
C26I 0.0217(10) 0.0194(11) 0.0185(10) 0.0015(8) 0.0021(8) 0.0006(8)
C18 0.0163(9) 0.0184(10) 0.0142(9) 0.0016(7) 0.0002(7) 0.0018(7)
C23 0.0330(12) 0.0311(13) 0.0163(10) -0.0045(9) 0.0003(9) -0.0101(10)
N2 0.0170(8) 0.0136(8) 0.0130(7) 0.0005(6) -0.0034(6) -0.0007(6)
C16 0.0156(9) 0.0173(11) 0.0190(10) 0.0002(8) 0.0046(7) 0.0014(7)
C19 0.0245(10) 0.0214(11) 0.0159(9) 0.0019(8) -0.0048(7) 0.0021(9)
C10 0.0140(8) 0.0168(10) 0.0118(8) -0.0015(7) 0.0017(7) -0.0007(7)
N2I 0.0169(8) 0.0143(8) 0.0134(8) -0.0005(6) -0.0026(6) 0.0003(6)
C24 0.0326(11) 0.0246(12) 0.0209(10) 0.0011(9) -0.0117(9) -0.0072(9)
C12I 0.0121(8) 0.0193(11) 0.0160(9) -0.0015(8) -0.0012(7) 0.0000(7)
C13 0.0150(9) 0.0194(11) 0.0296(11) -0.0030(9) 0.0038(8) -0.0021(8)
C15I 0.0182(9) 0.0175(11) 0.0188(9) -0.0045(8) 0.0015(7) -0.0035(8)
C25 0.0210(10) 0.0246(12) 0.0288(11) 0.0004(9) -0.0084(8) -0.0015(8)
C11I 0.0134(8) 0.0142(10) 0.0127(9) -0.0004(7) 0.0024(7) 0.0010(7)
C23I 0.0231(10) 0.0229(12) 0.0290(11) -0.0002(9) -0.0138(9) -0.0001(9)
C20I 0.0149(9) 0.0143(9) 0.0121(8) -0.0006(7) -0.0008(7) -0.0001(7)
C14I 0.0179(9) 0.0152(11) 0.0269(10) -0.0033(8) 0.0045(8) -0.0006(7)
C3 0.0140(8) 0.0153(10) 0.0120(8) 0.0000(7) -0.0035(7) -0.0004(7)
C18I 0.0155(9) 0.0178(10) 0.0125(8) -0.0005(7) -0.0015(7) -0.0008(8)
C20 0.0136(8) 0.0156(10) 0.0140(9) -0.0002(7) 0.0000(7) 0.0012(7)
C2D 0.0286(11) 0.0181(11) 0.0202(10) 0.0017(8) -0.0064(8) 0.0018(9)
C3D 0.0278(11) 0.0210(11) 0.0203(10) -0.0015(9) -0.0040(8) -0.0038(9)
C1D 0.0358(12) 0.0281(13) 0.0205(10) 0.0049(9) -0.0016(8) -0.0034(10)

loop_
_atom_type_symbol
_atom_type_description
_atom_type_scat_dispersion_real
_atom_type_scat_dispersion_imag
_atom_type_scat_source
C C 0.0181 0.0091 'International Tables Vol C Tables 4.2.6.8 and 6.1.1.4'
H H 0 0 'International Tables Vol C Tables 4.2.6.8 and 6.1.1.4'
Cl Cl 0.3639 0.7018 'International Tables Vol C Tables 4.2.6.8 and 6.1.1.4'
N N 0.0311 0.018 'International Tables Vol C Tables 4.2.6.8 and 6.1.1.4'
O O 0.0492 0.0322 'International Tables Vol C Tables 4.2.6.8 and 6.1.1.4'

loop_
_geom_angle_atom_site_label_1
_geom_angle_atom_site_label_2
_geom_angle_atom_site_label_3
_geom_angle
C1I O1I C19I 123.73(16)
C1 O1 C19 123.68(16)
C23 C22 C21 120.70(19)
C23 C22 H22 119.7
C21 C22 H22 119.7
C7 C8 C3 122.74(17)
C7 C8 H8 118.6
C3 C8 H8 118.6
C8I C7I C6I 121.65(17)
C8I C7I H7I 119.2
C6I C7I H7I 119.2
O3I C6I C7I 121.13(18)
O3I C6I C5I 122.53(18)
C7I C6I C5I 116.31(17)
C8 C7 C6 121.06(18)
C8 C7 H7 119.5
C6 C7 H7 119.5
C16I C17I C18I 113.33(16)
C16I C17I H17A 108.9
C18I C17I H17A 108.9
C16I C17I H17B 108.9
C18I C17I H17B 108.9
H17A C17I H17B 107.7
C4 C5 C6 121.27(18)
C4 C5 H5 119.4
C6 C5 H5 119.4
C5I C4I C3I 123.09(17)
C5I C4I H4I 118.5
C3I C4I H4I 118.5
C23I C22I C21I 119.9(2)
C23I C22I H22I 120.1
C21I C22I H22I 120.1
C4I C5I C6I 121.25(17)
C4I C5I H5I 119.4
C6I C5I H5I 119.4
O2I C1I N2I 124.02(18)
O2I C1I O1I 118.63(18)
N2I C1I O1I 117.35(19)
C13 C14 C15 120.2(2)
C13 C14 H14 119.9
C15 C14 H14 119.9
O2 C1 N2 124.63(18)
O2 C1 O1 118.27(18)
N2 C1 O1 117.10(19)
C13 C12 C11 121.1(2)
C13 C12 H12 119.5
C11 C12 H12 119.5
C26I C25I C24I 119.7(2)
C26I C25I H25I 120.2
C24I C25I H25I 120.2
C22 C21 C26 119.14(18)
C22 C21 C9 118.14(17)
C26 C21 C9 122.63(17)
O3 C6 C7 121.57(19)
O3 C6 C5 121.51(19)
C7 C6 C5 116.89(18)
C15I C16I C11I 118.29(19)
C15I C16I C17I 118.68(18)
C11I C16I C17I 123.04(19)
C5 C4 C3 122.73(17)
C5 C4 H4 118.6
C3 C4 H4 118.6
C12I C13I C14I 120.0(2)
C12I C13I H13I 120
C14I C13I H13I 120
C26I C21I C22I 119.14(18)
C26I C21I C9I 120.25(17)
C22I C21I C9I 120.57(17)
C25 C26 C21 119.81(19)
C25 C26 H26 120.1
C21 C26 H26 120.1
C16 C17 C18 112.51(16)
C16 C17 H17C 109.1
C18 C17 H17C 109.1
C16 C17 H17D 109.1
C18 C17 H17D 109.1
H17C C17 H17D 107.8
C12 C11 C16 119.08(19)
C12 C11 C10 122.78(18)
C16 C11 C10 118.14(18)
N2I C3I C8I 112.03(15)
N2I C3I C4I 111.61(15)
C8I C3I C4I 112.67(16)
N2I C3I C9I 100.22(15)
C8I C3I C9I 109.58(15)
C4I C3I C9I 110.04(15)
C10I C9I C21I 130.33(18)
C10I C9I C3I 110.88(16)
C21I C9I C3I 118.75(16)
O1I C19I C18I 112.14(16)
O1I C19I H19A 109.2
C18I C19I H19A 109.2
O1I C19I H19B 109.2
C18I C19I H19B 109.2
H19A C19I H19B 107.9
C10 C9 C21 130.39(18)
C10 C9 C3 111.05(16)
C21 C9 C3 118.38(16)
C23I C24I C25I 120.12(19)
C23I C24I H24I 119.9
C25I C24I H24I 119.9
C7I C8I C3I 122.55(17)
C7I C8I H8I 118.7
C3I C8I H8I 118.7
C14 C15 C16 121.2(2)
C14 C15 H15 119.4
C16 C15 H15 119.4
C9I C10I C11I 133.93(18)
C9I C10I C20I 110.84(17)
C11I C10I C20I 115.22(16)
C25I C26I C21I 120.7(2)
C25I C26I H26I 119.6
C21I C26I H26I 119.6
C20 C18 C19 105.98(16)
C20 C18 C17 106.78(16)
C19 C18 C17 114.72(16)
C20 C18 H18 109.7
C19 C18 H18 109.7
C17 C18 H18 109.7
C22 C23 C24 119.9(2)
C22 C23 H23 120.1
C24 C23 H23 120.1
C1 N2 C20 123.00(16)
C1 N2 C3 123.05(17)
C20 N2 C3 112.74(15)
C15 C16 C11 118.8(2)
C15 C16 C17 118.08(19)
C11 C16 C17 123.15(19)
O1 C19 C18 111.49(16)
O1 C19 H19C 109.3
C18 C19 H19C 109.3
O1 C19 H19D 109.3
C18 C19 H19D 109.3
H19C C19 H19D 108
C9 C10 C11 133.40(18)
C9 C10 C20 110.88(18)
C11 C10 C20 115.67(17)
C1I N2I C20I 122.71(16)
C1I N2I C3I 123.96(17)
C20I N2I C3I 112.59(15)
C25 C24 C23 119.8(2)
C25 C24 H24 120.1
C23 C24 H24 120.1
C13I C12I C11I 120.82(19)
C13I C12I H12I 119.6
C11I C12I H12I 119.6
C14 C13 C12 119.7(2)
C14 C13 H13 120.1
C12 C13 H13 120.1
C14I C15I C16I 121.9(2)
C14I C15I H15I 119
C16I C15I H15I 119
C24 C25 C26 120.6(2)
C24 C25 H25 119.7
C26 C25 H25 119.7
C12I C11I C16I 119.28(19)
C12I C11I C10I 122.61(18)
C16I C11I C10I 118.11(18)
C24I C23I C22I 120.5(2)
C24I C23I H23I 119.8
C22I C23I H23I 119.8
N2I C20I C10I 103.57(15)
N2I C20I C18I 110.96(15)
C10I C20I C18I 112.38(16)
N2I C20I H20I 109.9
C10I C20I H20I 109.9
C18I C20I H20I 109.9
C15I C14I C13I 119.6(2)
C15I C14I H14I 120.2
C13I C14I H14I 120.2
N2 C3 C4 112.74(15)
N2 C3 C8 111.78(15)
C4 C3 C8 112.96(16)
N2 C3 C9 100.19(15)
C4 C3 C9 110.33(15)
C8 C3 C9 107.99(15)
C20I C18I C19I 106.03(16)
C20I C18I C17I 106.81(16)
C19I C18I C17I 114.94(16)
C20I C18I H18I 109.6
C19I C18I H18I 109.6
C17I C18I H18I 109.6
N2 C20 C10 104.01(15)
N2 C20 C18 110.86(16)
C10 C20 C18 114.11(16)
N2 C20 H20 109.2
C10 C20 H20 109.2
C18 C20 H20 109.2
Cl3D C2D Cl4D 110.99(11)
Cl3D C2D H2DA 109.4
Cl4D C2D H2DA 109.4
Cl3D C2D H2DB 109.4
Cl4D C2D H2DB 109.4
H2DA C2D H2DB 108
Cl6D C3D Cl5D 110.70(11)
Cl6D C3D H3DA 109.5
Cl5D C3D H3DA 109.5
Cl6D C3D H3DB 109.5
Cl5D C3D H3DB 109.5
H3DA C3D H3DB 108.1
Cl2D C1D Cl1D 111.72(12)
Cl2D C1D H1DA 109.3
Cl1D C1D H1DA 109.3
Cl2D C1D H1DB 109.3
Cl1D C1D H1DB 109.3
H1DA C1D H1DB 107.9

loop_
_geom_bond_atom_site_label_1
_geom_bond_atom_site_label_2
_geom_bond_distance
Cl5D C3D 1.777(2)
Cl3D C2D 1.769(2)
Cl6D C3D 1.770(2)
Cl4D C2D 1.780(2)
Cl1D C1D 1.768(2)
Cl2D C1D 1.763(2)
O3 C6 1.232(3)
O3I C6I 1.222(3)
O2 C1 1.220(3)
O2I C1I 1.216(3)
O1I C1I 1.357(2)
O1I C19I 1.460(3)
O1 C1 1.358(2)
O1 C19 1.470(3)
C22 C23 1.383(3)
C22 C21 1.391(3)
C22 H22 0.95
C8 C7 1.335(3)
C8 C3 1.500(3)
C8 H8 0.95
C7I C8I 1.331(3)
C7I C6I 1.472(3)
C7I H7I 0.95
C6I C5I 1.477(3)
C7 C6 1.468(3)
C7 H7 0.95
C17I C16I 1.524(3)
C17I C18I 1.528(3)
C17I H17A 0.99
C17I H17B 0.99
C5 C4 1.332(3)
C5 C6 1.470(3)
C5 H5 0.95
C4I C5I 1.323(3)
C4I C3I 1.508(3)
C4I H4I 0.95
C22I C23I 1.393(3)
C22I C21I 1.398(3)
C22I H22I 0.95
C5I H5I 0.95
C1I N2I 1.353(3)
C14 C13 1.384(3)
C14 C15 1.391(3)
C14 H14 0.95
C1 N2 1.345(3)
C12 C13 1.385(3)
C12 C11 1.404(3)
C12 H12 0.95
C25I C26I 1.390(3)
C25I C24I 1.389(3)
C25I H25I 0.95
C21 C26 1.392(3)
C21 C9 1.486(3)
C16I C15I 1.397(3)
C16I C11I 1.419(3)
C4 C3 1.494(3)
C4 H4 0.95
C13I C12I 1.386(3)
C13I C14I 1.391(3)
C13I H13I 0.95
C21I C26I 1.394(3)
C21I C9I 1.489(3)
C26 C25 1.393(3)
C26 H26 0.95
C17 C16 1.528(3)
C17 C18 1.532(3)
C17 H17C 0.99
C17 H17D 0.99
C11 C16 1.416(3)
C11 C10 1.472(3)
C3I N2I 1.473(2)
C3I C8I 1.501(3)
C3I C9I 1.556(3)
C9I C10I 1.339(3)
C19I C18I 1.517(3)
C19I H19A 0.99
C19I H19B 0.99
C9 C10 1.338(3)
C9 C3 1.561(3)
C24I C23I 1.381(3)
C24I H24I 0.95
C8I H8I 0.95
C15 C16 1.393(3)
C15 H15 0.95
C10I C11I 1.472(3)
C10I C20I 1.494(3)
C26I H26I 0.95
C18 C20 1.503(3)
C18 C19 1.517(3)
C18 H18 1
C23 C24 1.389(3)
C23 H23 0.95
N2 C20 1.446(3)
N2 C3 1.481(2)
C19 H19C 0.99
C19 H19D 0.99
C10 C20 1.489(3)
N2I C20I 1.444(3)
C24 C25 1.374(3)
C24 H24 0.95
C12I C11I 1.402(3)
C12I H12I 0.95
C13 H13 0.95
C15I C14I 1.381(3)
C15I H15I 0.95
C25 H25 0.95
C23I H23I 0.95
C20I C18I 1.512(2)
C20I H20I 1
C14I H14I 0.95
C18I H18I 1
C20 H20 1
C2D H2DA 0.99
C2D H2DB 0.99
C3D H3DA 0.99
C3D H3DB 0.99
C1D H1DA 0.99
C1D H1DB 0.99

loop_
_geom_torsion_atom_site_label_1
_geom_torsion_atom_site_label_2
_geom_torsion_atom_site_label_3
_geom_torsion_atom_site_label_4
_geom_torsion
C8I C7I C6I O3I 172.3(2)
C8I C7I C6I C5I -9.5(3)
C3 C8 C7 C6 -4.2(3)
C3I C4I C5I C6I 2.1(3)
O3I C6I C5I C4I -171.5(2)
C7I C6I C5I C4I 10.2(3)
C19I O1I C1I O2I 174.78(17)
C19I O1I C1I N2I -5.3(3)
C19 O1 C1 O2 172.90(17)
C19 O1 C1 N2 -6.8(3)
C23 C22 C21 C26 0.0(3)
C23 C22 C21 C9 -176.7(2)
C8 C7 C6 O3 174.4(2)
C8 C7 C6 C5 -7.6(3)
C4 C5 C6 O3 -174.8(2)
C4 C5 C6 C7 7.2(3)
C18I C17I C16I C15I -165.98(18)
C18I C17I C16I C11I 13.7(3)
C6 C5 C4 C3 5.0(3)
C23I C22I C21I C26I 0.5(3)
C23I C22I C21I C9I -177.4(2)
C22 C21 C26 C25 0.3(3)
C9 C21 C26 C25 176.8(2)
C13 C12 C11 C16 -0.8(3)
C13 C12 C11 C10 179.82(18)
C5I C4I C3I N2I -141.31(19)
C5I C4I C3I C8I -14.3(3)
C5I C4I C3I C9I 108.4(2)
C26I C21I C9I C10I 78.0(3)
C22I C21I C9I C10I -104.1(3)
C26I C21I C9I C3I -99.6(2)
C22I C21I C9I C3I 78.3(2)
N2I C3I C9I C10I -6.12(19)
C8I C3I C9I C10I -124.06(17)
C4I C3I C9I C10I 111.53(17)
N2I C3I C9I C21I 171.96(15)
C8I C3I C9I C21I 54.0(2)
C4I C3I C9I C21I -70.4(2)
C1I O1I C19I C18I -21.0(2)
C22 C21 C9 C10 -77.2(3)
C26 C21 C9 C10 106.3(3)
C22 C21 C9 C3 97.6(2)
C26 C21 C9 C3 -78.9(2)
C26I C25I C24I C23I 0.6(3)
C6I C7I C8I C3I -3.6(3)
N2I C3I C8I C7I 141.82(19)
C4I C3I C8I C7I 15.0(3)
C9I C3I C8I C7I -107.9(2)
C13 C14 C15 C16 -1.4(3)
C21I C9I C10I C11I -1.3(4)
C3I C9I C10I C11I 176.43(19)
C21I C9I C10I C20I 179.96(18)
C3I C9I C10I C20I -2.3(2)
C24I C25I C26I C21I 0.2(3)
C22I C21I C26I C25I -0.8(3)
C9I C21I C26I C25I 177.14(19)
C16 C17 C18 C20 -48.2(2)
C16 C17 C18 C19 -165.30(16)
C21 C22 C23 C24 -0.4(4)
O2 C1 N2 C20 179.91(18)
O1 C1 N2 C20 -0.4(3)
O2 C1 N2 C3 -13.6(3)
O1 C1 N2 C3 166.07(16)
C14 C15 C16 C11 2.2(3)
C14 C15 C16 C17 -176.84(18)
C12 C11 C16 C15 -1.1(3)
C10 C11 C16 C15 178.28(18)
C12 C11 C16 C17 177.93(17)
C10 C11 C16 C17 -2.7(3)
C18 C17 C16 C15 -159.76(18)
C18 C17 C16 C11 21.2(3)
C1 O1 C19 C18 -20.7(3)
C20 C18 C19 O1 51.1(2)
C17 C18 C19 O1 168.60(16)
C21 C9 C10 C11 -15.3(4)
C3 C9 C10 C11 169.59(19)
C21 C9 C10 C20 167.59(18)
C3 C9 C10 C20 -7.5(2)
C12 C11 C10 C9 16.5(3)
C16 C11 C10 C9 -162.8(2)
C12 C11 C10 C20 -166.52(17)
C16 C11 C10 C20 14.1(2)
O2I C1I N2I C20I 177.61(17)
O1I C1I N2I C20I -2.3(3)
O2I C1I N2I C3I -13.0(3)
O1I C1I N2I C3I 167.13(16)
C8I C3I N2I C1I -41.5(2)
C4I C3I N2I C1I 85.9(2)
C9I C3I N2I C1I -157.65(17)
C8I C3I N2I C20I 128.85(17)
C4I C3I N2I C20I -103.75(18)
C9I C3I N2I C20I 12.74(18)
C22 C23 C24 C25 0.5(4)
C14I C13I C12I C11I -1.3(3)
C15 C14 C13 C12 -0.5(3)
C11 C12 C13 C14 1.7(3)
C11I C16I C15I C14I -1.9(3)
C17I C16I C15I C14I 177.80(17)
C23 C24 C25 C26 -0.3(4)
C21 C26 C25 C24 -0.2(3)
C13I C12I C11I C16I -1.1(3)
C13I C12I C11I C10I 177.98(18)
C15I C16I C11I C12I 2.7(3)
C17I C16I C11I C12I -177.05(17)
C15I C16I C11I C10I -176.46(18)
C17I C16I C11I C10I 3.8(3)
C9I C10I C11I C12I 15.8(3)
C20I C10I C11I C12I -165.58(16)
C9I C10I C11I C16I -165.13(19)
C20I C10I C11I C16I 13.5(2)
C25I C24I C23I C22I -0.9(4)
C21I C22I C23I C24I 0.4(3)
C1I N2I C20I C10I 156.17(16)
C3I N2I C20I C10I -14.3(2)
C1I N2I C20I C18I 35.4(2)
C3I N2I C20I C18I -135.13(16)
C9I C10I C20I N2I 9.9(2)
C11I C10I C20I N2I -169.05(15)
C9I C10I C20I C18I 129.73(17)
C11I C10I C20I C18I -49.2(2)
C16I C15I C14I C13I -0.4(3)
C12I C13I C14I C15I 2.1(3)
C1 N2 C3 C4 80.8(2)
C20 N2 C3 C4 -111.42(18)
C1 N2 C3 C8 -47.7(2)
C20 N2 C3 C8 120.04(17)
C1 N2 C3 C9 -161.88(16)
C20 N2 C3 C9 5.85(19)
C5 C4 C3 N2 -143.52(18)
C5 C4 C3 C8 -15.6(3)
C5 C4 C3 C9 105.4(2)
C7 C8 C3 N2 143.66(19)
C7 C8 C3 C4 15.2(3)
C7 C8 C3 C9 -107.1(2)
C10 C9 C3 N2 1.15(19)
C21 C9 C3 N2 -174.58(15)
C10 C9 C3 C4 120.20(18)
C21 C9 C3 C4 -55.5(2)
C10 C9 C3 C8 -115.90(17)
C21 C9 C3 C8 68.4(2)
N2I C20I C18I C19I -57.00(19)
C10I C20I C18I C19I -172.43(16)
N2I C20I C18I C17I 179.97(15)
C10I C20I C18I C17I 64.5(2)
O1I C19I C18I C20I 50.2(2)
O1I C19I C18I C17I 167.98(16)
C16I C17I C18I C20I -45.6(2)
C16I C17I C18I C19I -162.87(16)
C1 N2 C20 C10 157.68(16)
C3 N2 C20 C10 -10.1(2)
C1 N2 C20 C18 34.6(2)
C3 N2 C20 C18 -133.12(16)
C9 C10 C20 N2 10.7(2)
C11 C10 C20 N2 -166.94(16)
C9 C10 C20 C18 131.60(18)
C11 C10 C20 C18 -46.0(2)
C19 C18 C20 N2 -57.7(2)
C17 C18 C20 N2 179.55(15)
C19 C18 C20 C10 -174.74(16)
C17 C18 C20 C10 62.5(2)
